data_4125409
loop_
_publ_author_name
'Catalano, Luca'
'Perez-Estrada, Salvador'
'Wang, Hsin-Hua'
'Ayitou, Anoklase J.-L.'
'Khan, Saeed I.'
'Terraneo, Giancarlo'
'Metrangolo, Pierangelo'
'Brown, Stuart'
'Garcia-Garibay, Miguel A'

_publ_section_title
;
 Rotational Dynamics of Diazabicyclo[2.2.2]octane in Isomorphous
 Halogen-Bonded Co-crystals: Entropic and Enthalpic Effects.
;
_journal_name_full 'Journal of the American Chemical Society'
_journal_paper_doi 10.1021/jacs.6b10780
_journal_year 2017
_chemical_formula_moiety 'C27 H27 I N2'
_chemical_formula_sum 'C27 H27 I N2'
_chemical_formula_weight 506.40
_space_group_crystal_system monoclinic
_space_group_IT_number 14
_space_group_name_Hall '-P 2ybc'
_space_group_name_H-M_alt 'P 1 21/c 1'
_symmetry_space_group_name_Hall '-P 2ybc'
_symmetry_space_group_name_H-M 'P 1 21/c 1'
_atom_sites_solution_hydrogens geom
_audit_creation_method SHELXL-2014/6
_cell_angle_alpha 90
_cell_angle_beta 100.2619(7)
_cell_angle_gamma 90
_cell_formula_units_Z 4
_cell_length_a 13.5312(6)
_cell_length_b 7.1004(3)
_cell_length_c 24.8852(11)
_cell_measurement_reflns_used 9965
_cell_measurement_temperature 298(2)
_cell_measurement_theta_max 28.68
_cell_measurement_theta_min 2.45
_cell_volume 2352.65(18)
_computing_cell_refinement 'Bruker SAINT'
_computing_data_collection 'Bruker APEX2'
_computing_data_reduction 'Bruker SAINT'
_computing_molecular_graphics 'Bruker SHELXTL'
_computing_publication_material 'Bruker SHELXTL'
_computing_structure_refinement 'SHELXL-2014/6 (Sheldrick, 2014)'
_computing_structure_solution 'SHELXS-97 (Sheldrick 2008)'
_diffrn_ambient_temperature 298(2)
_diffrn_measured_fraction_theta_full 1.000
_diffrn_measured_fraction_theta_max 0.998
_diffrn_measurement_device_type 'Bruker APEX-II CCD'
_diffrn_measurement_method '\f and \w scans'
_diffrn_radiation_type MoK\a
_diffrn_radiation_wavelength 0.71073
_diffrn_reflns_av_R_equivalents 0.0271
_diffrn_reflns_av_unetI/netI 0.0187
_diffrn_reflns_Laue_measured_fraction_full 1.000
_diffrn_reflns_Laue_measured_fraction_max 0.998
_diffrn_reflns_limit_h_max 18
_diffrn_reflns_limit_h_min -18
_diffrn_reflns_limit_k_max 9
_diffrn_reflns_limit_k_min -9
_diffrn_reflns_limit_l_max 34
_diffrn_reflns_limit_l_min -33
_diffrn_reflns_number 37539
_diffrn_reflns_point_group_measured_fraction_full 1.000
_diffrn_reflns_point_group_measured_fraction_max 0.998
_diffrn_reflns_theta_full 25.242
_diffrn_reflns_theta_max 29.085
_diffrn_reflns_theta_min 1.529
_exptl_absorpt_coefficient_mu 1.377
_exptl_absorpt_correction_T_max 0.75
_exptl_absorpt_correction_T_min 0.64
_exptl_absorpt_correction_type multi-scan
_exptl_absorpt_process_details 'Sadabs (Bruker)'
_exptl_crystal_colour colorless
_exptl_crystal_density_diffrn 1.430
_exptl_crystal_description platelet
_exptl_crystal_F_000 1024
_exptl_crystal_size_max 0.150
_exptl_crystal_size_mid 0.080
_exptl_crystal_size_min 0.020
_refine_diff_density_max 0.496
_refine_diff_density_min -0.401
_refine_diff_density_rms 0.054
_refine_ls_extinction_method none
_refine_ls_goodness_of_fit_ref 1.019
_refine_ls_hydrogen_treatment constr
_refine_ls_matrix_type full
_refine_ls_number_parameters 327
_refine_ls_number_reflns 6288
_refine_ls_number_restraints 369
_refine_ls_restrained_S_all 1.057
_refine_ls_R_factor_all 0.0351
_refine_ls_R_factor_gt 0.0258
_refine_ls_shift/su_max 0.003
_refine_ls_shift/su_mean 0.000
_refine_ls_structure_factor_coef Fsqd
_refine_ls_weighting_details 'w=1/[\s^2^(Fo^2^)+(0.0320P)^2^+0.9010P] where P=(Fo^2^+2Fc^2^)/3'
_refine_ls_weighting_scheme calc
_refine_ls_wR_factor_gt 0.0623
_refine_ls_wR_factor_ref 0.0671
_reflns_Friedel_coverage 0.000
_reflns_number_gt 5203
_reflns_number_total 6288
_reflns_threshold_expression 'I > 2\s(I)'
_cod_data_source_file ja6b10780_si_003.cif
_cod_data_source_block gg1521_RT_smart_0m
_cod_database_code 4125409
_shelx_space_group_comment
; 
The symmetry employed for this shelxl refinement is uniquely defined 
by the following loop, which should always be used as a source of 
symmetry information in preference to the above space-group names. 
They are only intended as comments. 
;
_shelx_estimated_absorpt_t_min 0.820
_shelx_estimated_absorpt_t_max 0.973
_shelxl_version_number 2014/6

loop_
_space_group_symop_operation_xyz
'x, y, z'
'-x, y+1/2, -z+1/2'
'-x, -y, -z'
'x, -y-1/2, z-1/2'

loop_
_atom_site_label
_atom_site_type_symbol
_atom_site_fract_x
_atom_site_fract_y
_atom_site_fract_z
_atom_site_U_iso_or_equiv
_atom_site_adp_type
_atom_site_occupancy
_atom_site_site_symmetry_order
_atom_site_calc_flag
_atom_site_refinement_flags_posn
_atom_site_refinement_flags_adp
_atom_site_refinement_flags_occupancy
_atom_site_disorder_assembly
_atom_site_disorder_group
I1 I 0.20157(2) 0.09350(2) 0.46228(2) 0.04399(5) Uani 1 1 d . U . . .
N1 N 0.18124(15) 0.8255(3) 0.54017(7) 0.0525(4) Uani 1 1 d D U . . .
C1 C 0.22851(16) 0.2940(3) 0.40831(8) 0.0450(5) Uani 1 1 d . U . . .
C2 C 0.24993(15) 0.4125(3) 0.37882(8) 0.0388(4) Uani 1 1 d . U . . .
C3 C 0.27741(13) 0.5655(2) 0.34361(7) 0.0325(4) Uani 1 1 d . U . . .
C4 C 0.31421(13) 0.4760(3) 0.29398(7) 0.0339(4) Uani 1 1 d . U . . .
C5 C 0.39633(17) 0.5452(3) 0.27417(9) 0.0509(5) Uani 1 1 d . U . . .
H5 H 0.4341 0.6424 0.2927 0.061 Uiso 1 1 calc R U . . .
C6 C 0.42319(19) 0.4718(4) 0.22711(11) 0.0626(7) Uani 1 1 d . U . . .
H6 H 0.4781 0.5211 0.2141 0.075 Uiso 1 1 calc R U . . .
C7 C 0.36915(19) 0.3272(4) 0.19978(10) 0.0581(6) Uani 1 1 d . U . . .
H7 H 0.3876 0.2771 0.1685 0.070 Uiso 1 1 calc R U . . .
C8 C 0.28726(18) 0.2563(3) 0.21903(9) 0.0558(6) Uani 1 1 d . U . . .
H8 H 0.2500 0.1588 0.2005 0.067 Uiso 1 1 calc R U . . .
C9 C 0.26035(16) 0.3298(3) 0.26585(9) 0.0458(5) Uani 1 1 d . U . . .
H9 H 0.2053 0.2803 0.2786 0.055 Uiso 1 1 calc R U . . .
C10 C 0.36230(13) 0.6828(3) 0.37834(7) 0.0353(4) Uani 1 1 d . U . . .
C11 C 0.43571(19) 0.5919(4) 0.41506(11) 0.0608(6) Uani 1 1 d . U . . .
H11 H 0.4326 0.4620 0.4191 0.073 Uiso 1 1 calc R U . . .
C12 C 0.5140(2) 0.6922(5) 0.44591(11) 0.0702(7) Uani 1 1 d . U . . .
H12 H 0.5629 0.6291 0.4704 0.084 Uiso 1 1 calc R U . . .
C13 C 0.51967(18) 0.8839(4) 0.44041(10) 0.0607(6) Uani 1 1 d . U . . .
H13 H 0.5714 0.9515 0.4615 0.073 Uiso 1 1 calc R U . . .
C14 C 0.44836(18) 0.9743(4) 0.40356(11) 0.0595(6) Uani 1 1 d . U . . .
H14 H 0.4527 1.1039 0.3991 0.071 Uiso 1 1 calc R U . . .
C15 C 0.36962(16) 0.8753(3) 0.37270(9) 0.0459(5) Uani 1 1 d . U . . .
H15 H 0.3215 0.9392 0.3480 0.055 Uiso 1 1 calc R U . . .
C16 C 0.18403(13) 0.6880(2) 0.32306(7) 0.0319(3) Uani 1 1 d . U . . .
C17 C 0.17830(15) 0.7966(3) 0.27621(8) 0.0414(4) Uani 1 1 d . U . . .
H17 H 0.2311 0.7938 0.2569 0.050 Uiso 1 1 calc R U . . .
C18 C 0.09604(18) 0.9087(3) 0.25777(10) 0.0511(5) Uani 1 1 d . U . . .
H18 H 0.0940 0.9804 0.2263 0.061 Uiso 1 1 calc R U . . .
C19 C 0.01705(18) 0.9148(3) 0.28569(11) 0.0569(6) Uani 1 1 d . U . . .
H19 H -0.0383 0.9910 0.2735 0.068 Uiso 1 1 calc R U . . .
C20 C 0.02120(17) 0.8064(4) 0.33198(11) 0.0578(6) Uani 1 1 d . U . . .
H20 H -0.0322 0.8084 0.3509 0.069 Uiso 1 1 calc R U . . .
C21 C 0.10395(15) 0.6945(3) 0.35064(8) 0.0442(4) Uani 1 1 d . U . . .
H21 H 0.1057 0.6229 0.3821 0.053 Uiso 1 1 calc R U . . .
C22 C 0.0788(6) 0.796(2) 0.5441(5) 0.099(4) Uani 0.314(5) 1 d D U P A 1
H22A H 0.0439 0.7394 0.5106 0.119 Uiso 0.314(5) 1 calc R U P A 1
H22B H 0.0473 0.9160 0.5488 0.119 Uiso 0.314(5) 1 calc R U P A 1
C23 C 0.0698(7) 0.664(2) 0.5934(5) 0.104(4) Uani 0.314(5) 1 d D U P A 1
H23A H 0.0393 0.7328 0.6199 0.125 Uiso 0.314(5) 1 calc R U P A 1
H23B H 0.0272 0.5577 0.5807 0.125 Uiso 0.314(5) 1 calc R U P A 1
C25 C 0.2225(11) 0.7673(15) 0.6391(4) 0.091(3) Uani 0.314(5) 1 d D U P A 1
H25A H 0.2904 0.7336 0.6561 0.110 Uiso 0.314(5) 1 calc R U P A 1
H25B H 0.1901 0.8246 0.6668 0.110 Uiso 0.314(5) 1 calc R U P A 1
C26 C 0.2266(10) 0.9123(13) 0.5926(3) 0.077(3) Uani 0.314(5) 1 d D U P A 1
H26A H 0.1899 1.0253 0.5988 0.093 Uiso 0.314(5) 1 calc R U P A 1
H26B H 0.2957 0.9470 0.5919 0.093 Uiso 0.314(5) 1 calc R U P A 1
C27 C 0.2304(12) 0.6549(14) 0.5323(4) 0.107(4) Uani 0.314(5) 1 d D U P A 1
H27A H 0.3013 0.6779 0.5333 0.129 Uiso 0.314(5) 1 calc R U P A 1
H27B H 0.2023 0.6020 0.4969 0.129 Uiso 0.314(5) 1 calc R U P A 1
C28 C 0.2161(13) 0.5149(16) 0.5783(5) 0.120(5) Uani 0.314(5) 1 d D U P A 1
H28A H 0.1763 0.4087 0.5622 0.143 Uiso 0.314(5) 1 calc R U P A 1
H28B H 0.2812 0.4673 0.5955 0.143 Uiso 0.314(5) 1 calc R U P A 1
C22A C 0.1120(5) 0.6727(8) 0.52087(18) 0.0889(17) Uani 0.686(5) 1 d D U P A 2
H22C H 0.1370 0.6018 0.4928 0.107 Uiso 0.686(5) 1 calc R U P A 2
H22D H 0.0469 0.7242 0.5051 0.107 Uiso 0.686(5) 1 calc R U P A 2
C23A C 0.1011(5) 0.5399(8) 0.5695(2) 0.0975(18) Uani 0.686(5) 1 d D U P A 2
H23C H 0.0323 0.5428 0.5756 0.117 Uiso 0.686(5) 1 calc R U P A 2
H23D H 0.1167 0.4116 0.5605 0.117 Uiso 0.686(5) 1 calc R U P A 2
C25A C 0.1342(6) 0.7834(7) 0.6305(2) 0.105(2) Uani 0.686(5) 1 d D U P A 2
H25C H 0.1763 0.8317 0.6632 0.126 Uiso 0.686(5) 1 calc R U P A 2
H25D H 0.0659 0.7758 0.6373 0.126 Uiso 0.686(5) 1 calc R U P A 2
C26A C 0.1379(5) 0.9200(6) 0.58234(18) 0.0848(17) Uani 0.686(5) 1 d D U P A 2
H26C H 0.0706 0.9626 0.5673 0.102 Uiso 0.686(5) 1 calc R U P A 2
H26D H 0.1781 1.0294 0.5954 0.102 Uiso 0.686(5) 1 calc R U P A 2
C27A C 0.2769(3) 0.7507(11) 0.5637(3) 0.126(3) Uani 0.686(5) 1 d D U P A 2
H27C H 0.3204 0.8525 0.5795 0.151 Uiso 0.686(5) 1 calc R U P A 2
H27D H 0.3072 0.6922 0.5354 0.151 Uiso 0.686(5) 1 calc R U P A 2
C28A C 0.2681(4) 0.6037(11) 0.6085(3) 0.132(3) Uani 0.686(5) 1 d D U P A 2
H28C H 0.2867 0.4804 0.5968 0.158 Uiso 0.686(5) 1 calc R U P A 2
H28D H 0.3137 0.6362 0.6418 0.158 Uiso 0.686(5) 1 calc R U P A 2
N24 N 0.1681(2) 0.5983(3) 0.61866(10) 0.0735(7) Uani 1 1 d D U . . .

loop_
_atom_site_aniso_label
_atom_site_aniso_U_11
_atom_site_aniso_U_22
_atom_site_aniso_U_33
_atom_site_aniso_U_23
_atom_site_aniso_U_13
_atom_site_aniso_U_12
I1 0.04814(8) 0.04371(8) 0.04151(8) 0.00949(5) 0.01173(6) -0.00322(6)
N1 0.0633(11) 0.0524(11) 0.0440(10) 0.0126(8) 0.0156(8) -0.0027(9)
C1 0.0498(11) 0.0428(11) 0.0431(11) 0.0080(9) 0.0099(9) -0.0014(9)
C2 0.0415(10) 0.0377(9) 0.0367(9) 0.0026(8) 0.0057(8) -0.0001(8)
C3 0.0343(9) 0.0326(9) 0.0306(8) 0.0009(7) 0.0060(7) -0.0011(7)
C4 0.0344(9) 0.0317(8) 0.0349(9) -0.0012(7) 0.0044(7) 0.0022(7)
C5 0.0466(11) 0.0563(13) 0.0533(12) -0.0152(10) 0.0185(10) -0.0106(10)
C6 0.0547(13) 0.0776(16) 0.0630(15) -0.0191(13) 0.0304(12) -0.0087(12)
C7 0.0617(14) 0.0645(14) 0.0505(13) -0.0166(11) 0.0166(11) 0.0118(12)
C8 0.0639(14) 0.0503(13) 0.0521(12) -0.0197(10) 0.0072(11) -0.0015(11)
C9 0.0479(11) 0.0415(10) 0.0486(11) -0.0095(9) 0.0104(9) -0.0075(9)
C10 0.0356(9) 0.0403(10) 0.0299(8) -0.0025(7) 0.0060(7) -0.0026(7)
C11 0.0570(14) 0.0584(14) 0.0587(14) 0.0095(11) -0.0121(11) -0.0074(11)
C12 0.0549(14) 0.091(2) 0.0558(15) 0.0080(14) -0.0148(12) -0.0105(14)
C13 0.0478(12) 0.0837(18) 0.0496(13) -0.0201(12) 0.0062(10) -0.0185(12)
C14 0.0504(13) 0.0516(13) 0.0767(17) -0.0207(12) 0.0117(12) -0.0117(10)
C15 0.0412(10) 0.0414(11) 0.0535(12) -0.0070(9) 0.0041(9) -0.0025(8)
C16 0.0343(8) 0.0294(8) 0.0308(8) -0.0041(6) 0.0025(7) -0.0016(7)
C17 0.0458(10) 0.0407(10) 0.0373(10) 0.0035(8) 0.0062(8) 0.0025(8)
C18 0.0586(13) 0.0418(11) 0.0478(12) 0.0055(9) -0.0047(10) 0.0058(9)
C19 0.0459(12) 0.0481(12) 0.0709(15) -0.0061(11) -0.0053(11) 0.0134(10)
C20 0.0433(11) 0.0638(15) 0.0687(15) -0.0060(12) 0.0164(11) 0.0090(11)
C21 0.0440(10) 0.0480(11) 0.0426(10) 0.0009(9) 0.0131(8) 0.0026(9)
C22 0.077(5) 0.123(9) 0.096(7) 0.050(7) 0.012(4) -0.013(5)
C23 0.108(6) 0.114(9) 0.094(7) 0.044(7) 0.027(5) -0.016(5)
C25 0.128(8) 0.095(6) 0.055(4) 0.021(4) 0.025(5) -0.017(6)
C26 0.113(8) 0.076(5) 0.046(4) 0.009(3) 0.020(4) -0.016(5)
C27 0.183(12) 0.081(6) 0.070(6) 0.026(5) 0.054(7) 0.045(6)
C28 0.208(13) 0.079(6) 0.084(7) 0.031(5) 0.059(8) 0.045(7)
C22A 0.127(4) 0.076(3) 0.061(3) 0.004(2) 0.011(3) -0.029(3)
C23A 0.130(4) 0.078(3) 0.091(3) 0.012(3) 0.037(3) -0.031(3)
C25A 0.184(7) 0.080(3) 0.061(3) 0.020(2) 0.051(4) 0.018(4)
C26A 0.139(5) 0.065(3) 0.056(2) 0.0156(19) 0.033(3) 0.010(3)
C27A 0.065(3) 0.157(6) 0.160(6) 0.115(5) 0.033(3) 0.017(3)
C28A 0.091(4) 0.152(6) 0.155(6) 0.113(5) 0.031(4) 0.021(3)
N24 0.0978(18) 0.0657(14) 0.0612(13) 0.0257(11) 0.0255(13) -0.0007(12)

loop_
_atom_type_symbol
_atom_type_description
_atom_type_scat_dispersion_real
_atom_type_scat_dispersion_imag
_atom_type_scat_source
C C 0.0033 0.0016 'International Tables Vol C Tables 4.2.6.8 and 6.1.1.4'
H H 0.0000 0.0000 'International Tables Vol C Tables 4.2.6.8 and 6.1.1.4'
N N 0.0061 0.0033 'International Tables Vol C Tables 4.2.6.8 and 6.1.1.4'
I I -0.4742 1.8119 'International Tables Vol C Tables 4.2.6.8 and 6.1.1.4'

loop_
_geom_angle_atom_site_label_1
_geom_angle_atom_site_label_2
_geom_angle_atom_site_label_3
_geom_angle
C27 N1 C22 111.8(7)
C27A N1 C26A 109.1(4)
C27A N1 C22A 110.0(4)
C26A N1 C22A 105.2(3)
C27 N1 C26 110.5(7)
C22 N1 C26 104.9(6)
C2 C1 I1 175.90(19)
C1 C2 C3 178.0(2)
C2 C3 C16 109.35(15)
C2 C3 C4 108.70(15)
C16 C3 C4 109.11(14)
C2 C3 C10 107.61(15)
C16 C3 C10 111.31(14)
C4 C3 C10 110.69(14)
C5 C4 C9 118.04(18)
C5 C4 C3 122.10(17)
C9 C4 C3 119.73(16)
C4 C5 C6 121.0(2)
C4 C5 H5 119.5
C6 C5 H5 119.5
C7 C6 C5 120.2(2)
C7 C6 H6 119.9
C5 C6 H6 119.9
C6 C7 C8 119.5(2)
C6 C7 H7 120.3
C8 C7 H7 120.3
C7 C8 C9 120.2(2)
C7 C8 H8 119.9
C9 C8 H8 119.9
C8 C9 C4 121.0(2)
C8 C9 H9 119.5
C4 C9 H9 119.5
C15 C10 C11 118.24(19)
C15 C10 C3 122.32(18)
C11 C10 C3 119.40(18)
C10 C11 C12 120.9(2)
C10 C11 H11 119.6
C12 C11 H11 119.6
C13 C12 C11 120.3(3)
C13 C12 H12 119.9
C11 C12 H12 119.9
C14 C13 C12 119.2(2)
C14 C13 H13 120.4
C12 C13 H13 120.4
C13 C14 C15 120.9(2)
C13 C14 H14 119.5
C15 C14 H14 119.5
C10 C15 C14 120.5(2)
C10 C15 H15 119.8
C14 C15 H15 119.8
C21 C16 C17 117.80(18)
C21 C16 C3 121.47(16)
C17 C16 C3 120.73(16)
C18 C17 C16 121.41(19)
C18 C17 H17 119.3
C16 C17 H17 119.3
C19 C18 C17 120.3(2)
C19 C18 H18 119.9
C17 C18 H18 119.9
C18 C19 C20 119.0(2)
C18 C19 H19 120.5
C20 C19 H19 120.5
C19 C20 C21 120.7(2)
C19 C20 H20 119.6
C21 C20 H20 119.6
C16 C21 C20 120.8(2)
C16 C21 H21 119.6
C20 C21 H21 119.6
N1 C22 C23 110.8(7)
N1 C22 H22A 109.5
C23 C22 H22A 109.5
N1 C22 H22B 109.5
C23 C22 H22B 109.5
H22A C22 H22B 108.1
N24 C23 C22 110.0(7)
N24 C23 H23A 109.7
C22 C23 H23A 109.7
N24 C23 H23B 109.7
C22 C23 H23B 109.7
H23A C23 H23B 108.2
N24 C25 C26 111.6(6)
N24 C25 H25A 109.3
C26 C25 H25A 109.3
N24 C25 H25B 109.3
C26 C25 H25B 109.3
H25A C25 H25B 108.0
N1 C26 C25 108.5(6)
N1 C26 H26A 110.0
C25 C26 H26A 110.0
N1 C26 H26B 110.0
C25 C26 H26B 110.0
H26A C26 H26B 108.4
N1 C27 C28 108.8(7)
N1 C27 H27A 109.9
C28 C27 H27A 109.9
N1 C27 H27B 109.9
C28 C27 H27B 109.9
H27A C27 H27B 108.3
N24 C28 C27 112.8(7)
N24 C28 H28A 109.0
C27 C28 H28A 109.0
N24 C28 H28B 109.0
C27 C28 H28B 109.0
H28A C28 H28B 107.8
N1 C22A C23A 109.8(3)
N1 C22A H22C 109.7
C23A C22A H22C 109.7
N1 C22A H22D 109.7
C23A C22A H22D 109.7
H22C C22A H22D 108.2
N24 C23A C22A 110.5(4)
N24 C23A H23C 109.5
C22A C23A H23C 109.5
N24 C23A H23D 109.5
C22A C23A H23D 109.5
H23C C23A H23D 108.1
N24 C25A C26A 110.9(3)
N24 C25A H25C 109.5
C26A C25A H25C 109.5
N24 C25A H25D 109.5
C26A C25A H25D 109.5
H25C C25A H25D 108.0
N1 C26A C25A 110.0(3)
N1 C26A H26C 109.7
C25A C26A H26C 109.7
N1 C26A H26D 109.7
C25A C26A H26D 109.7
H26C C26A H26D 108.2
N1 C27A C28A 111.6(4)
N1 C27A H27C 109.3
C28A C27A H27C 109.3
N1 C27A H27D 109.3
C28A C27A H27D 109.3
H27C C27A H27D 108.0
N24 C28A C27A 110.1(4)
N24 C28A H28C 109.6
C27A C28A H28C 109.6
N24 C28A H28D 109.6
C27A C28A H28D 109.6
H28C C28A H28D 108.1
C28A N24 C25A 111.1(4)
C28 N24 C23 109.2(7)
C28A N24 C23A 109.3(4)
C25A N24 C23A 105.1(4)
C28 N24 C25 109.0(7)
C23 N24 C25 104.7(7)

loop_
_geom_bond_atom_site_label_1
_geom_bond_atom_site_label_2
_geom_bond_distance
I1 C1 2.034(2)
N1 C27 1.412(8)
N1 C22 1.422(8)
N1 C27A 1.425(5)
N1 C26A 1.454(5)
N1 C22A 1.458(5)
N1 C26 1.474(8)
C1 C2 1.186(3)
C2 C3 1.484(2)
C3 C16 1.544(2)
C3 C4 1.548(2)
C3 C10 1.551(3)
C4 C5 1.384(3)
C4 C9 1.384(3)
C5 C6 1.388(3)
C5 H5 0.9300
C6 C7 1.370(4)
C6 H6 0.9300
C7 C8 1.378(3)
C7 H7 0.9300
C8 C9 1.383(3)
C8 H8 0.9300
C9 H9 0.9300
C10 C15 1.379(3)
C10 C11 1.384(3)
C11 C12 1.389(3)
C11 H11 0.9300
C12 C13 1.371(4)
C12 H12 0.9300
C13 C14 1.367(4)
C13 H13 0.9300
C14 C15 1.388(3)
C14 H14 0.9300
C15 H15 0.9300
C16 C21 1.383(3)
C16 C17 1.389(3)
C17 C18 1.379(3)
C17 H17 0.9300
C18 C19 1.375(4)
C18 H18 0.9300
C19 C20 1.378(4)
C19 H19 0.9300
C20 C21 1.384(3)
C20 H20 0.9300
C21 H21 0.9300
C22 C23 1.563(11)
C22 H22A 0.9700
C22 H22B 0.9700
C23 N24 1.445(9)
C23 H23A 0.9700
C23 H23B 0.9700
C25 N24 1.452(9)
C25 C26 1.558(10)
C25 H25A 0.9700
C25 H25B 0.9700
C26 H26A 0.9700
C26 H26B 0.9700
C27 C28 1.555(11)
C27 H27A 0.9700
C27 H27B 0.9700
C28 N24 1.419(9)
C28 H28A 0.9700
C28 H28B 0.9700
C22A C23A 1.561(6)
C22A H22C 0.9700
C22A H22D 0.9700
C23A N24 1.448(6)
C23A H23C 0.9700
C23A H23D 0.9700
C25A N24 1.441(5)
C25A C26A 1.550(5)
C25A H25C 0.9700
C25A H25D 0.9700
C26A H26C 0.9700
C26A H26D 0.9700
C27A C28A 1.547(6)
C27A H27C 0.9700
C27A H27D 0.9700
C28A N24 1.420(6)
C28A H28C 0.9700
C28A H28D 0.9700
